data_8100220
loop_
_publ_author_name
'Peters, K.'
'Peters, E.-M.'
'Rebien, F.'
'Engelhardt, U.'
'Linker, T.'

_publ_section_title
;
Crystal structure of methyl (1R,4S)-4-hydroxy-1-phenyl-1,4-dihydro-
naphthalene-2-carboxylate, C~18~H~16~O~3~
;
_journal_issue 4
_journal_name_full 'Zeitschrift f\"ur Kristallographie - New Crystal Structures'
_journal_page_first 479
_journal_page_last 480
_journal_volume 219
_journal_year 2004
_chemical_formula_sum 'C18 H16 O3'
_chemical_formula_weight 280.31
_space_group_IT_number 15
_symmetry_cell_setting monoclinic
_symmetry_space_group_name_Hall '-C 2yc'
_symmetry_space_group_name_H-M 'C 1 2/c 1'
_cell_angle_alpha 90.00
_cell_angle_beta 108.96(1)
_cell_angle_gamma 90.00
_cell_formula_units_Z 8
_cell_length_a 28.674(4)
_cell_length_b 8.133(1)
_cell_length_c 13.065(2)
_cell_measurement_temperature 293(2)
_cell_volume 2881.5(7)
_diffrn_ambient_temperature 293(2)
_exptl_crystal_density_diffrn 1.292
_cod_original_sg_symbol_H-M 'C 2/c'
_cod_database_code 8100220

loop_
_symmetry_equiv_pos_as_xyz
'x, y, z'
'-x, y, -z+1/2'
'x+1/2, y+1/2, z'
'-x+1/2, y+1/2, -z+1/2'
'-x, -y, -z'
'x, -y, z-1/2'
'-x+1/2, -y+1/2, -z'
'x+1/2, -y+1/2, z-1/2'

loop_
_atom_site_label
_atom_site_type_symbol
_atom_site_fract_x
_atom_site_fract_y
_atom_site_fract_z
_atom_site_U_iso_or_equiv
_atom_site_adp_type
_atom_site_occupancy
_atom_site_symmetry_multiplicity
_atom_site_Wyckoff_symbol
_atom_site_calc_flag
_atom_site_refinement_flags
_atom_site_disorder_assembly
_atom_site_disorder_group
C1 C 0.07854(10) -0.0993(4) 0.4291(2) 0.0438(6) Uani 1 8 f d . . .
C2 C 0.06844(13) -0.1335(4) 0.3244(2) 0.0545(8) Uani 1 8 f d . . .
H2 H 0.0487 -0.0600 0.2743 0.080 Uiso 1 8 f calc R . .
C3 C 0.08664(16) -0.2813(5) 0.2824(3) 0.0659(10) Uani 1 8 f d . . .
H3 H 0.1130 -0.2459 0.2549 0.080 Uiso 1 8 f calc R . .
O3 O 0.04930(16) -0.3485(5) 0.1964(3) 0.1140(13) Uani 1 8 f d U . .
H3A H 0.0445 -0.2898 0.1429 0.080 Uiso 1 8 f calc R . .
C4 C 0.10770(11) -0.4099(4) 0.3674(2) 0.0466(7) Uani 1 8 f d . . .
C5 C 0.11648(12) -0.5681(4) 0.3356(3) 0.0543(8) Uani 1 8 f d . . .
H5 H 0.1075 -0.5935 0.2624 0.080 Uiso 1 8 f calc R . .
C6 C 0.13816(14) -0.6865(4) 0.4114(3) 0.0624(9) Uani 1 8 f d . . .
H6 H 0.1442 -0.7906 0.3892 0.080 Uiso 1 8 f calc R . .
C7 C 0.15089(13) -0.6507(4) 0.5201(3) 0.0615(9) Uani 1 8 f d . . .
H7 H 0.1656 -0.7304 0.5714 0.080 Uiso 1 8 f calc R . .
C8 C 0.14174(12) -0.4963(4) 0.5524(3) 0.0533(8) Uani 1 8 f d . . .
H8 H 0.1500 -0.4734 0.6259 0.080 Uiso 1 8 f calc R . .
C9 C 0.12029(10) -0.3733(4) 0.4769(2) 0.0436(6) Uani 1 8 f d . . .
C10 C 0.11239(10) -0.2043(4) 0.5175(2) 0.0420(6) Uani 1 8 f d . . .
H10 H 0.0966 -0.2196 0.5731 0.080 Uiso 1 8 f calc R . .
C11 C 0.05673(10) 0.0464(4) 0.4648(3) 0.0490(7) Uani 1 8 f d . . .
O11 O 0.06104(9) 0.0730(3) 0.5586(2) 0.0660(7) Uani 1 8 f d . . .
O12 O 0.03138(9) 0.1428(3) 0.3840(2) 0.0627(7) Uani 1 8 f d . . .
C12 C 0.01036(15) 0.2898(5) 0.4126(4) 0.0773(12) Uani 1 8 f d . . .
H12A H -0.0122 0.3382 0.3485 0.080 Uiso 1 8 f calc R . .
H12B H 0.0362 0.3666 0.4463 0.080 Uiso 1 8 f calc R . .
H12C H -0.0070 0.2624 0.4621 0.080 Uiso 1 8 f calc R . .
C13 C 0.16200(10) -0.1194(4) 0.5711(2) 0.0437(7) Uani 1 8 f d . . .
C14 C 0.17493(13) -0.0621(5) 0.6763(2) 0.0576(8) Uani 1 8 f d . . .
H14 H 0.1533 -0.0748 0.7154 0.080 Uiso 1 8 f calc R . .
C15 C 0.22052(15) 0.0149(6) 0.7240(3) 0.0747(11) Uani 1 8 f d . . .
H15 H 0.2292 0.0528 0.7949 0.080 Uiso 1 8 f calc R . .
C16 C 0.25225(14) 0.0342(6) 0.6665(3) 0.0762(12) Uani 1 8 f d . . .
H16 H 0.2825 0.0857 0.6982 0.080 Uiso 1 8 f calc R . .
C17 C 0.23982(13) -0.0214(6) 0.5631(3) 0.0738(11) Uani 1 8 f d . . .
H17 H 0.2617 -0.0084 0.5245 0.080 Uiso 1 8 f calc R . .
C18 C 0.19461(12) -0.0977(5) 0.5145(3) 0.0596(9) Uani 1 8 f d . . .
H18 H 0.1863 -0.1343 0.4434 0.080 Uiso 1 8 f calc R . .

loop_
_atom_site_aniso_label
_atom_site_aniso_U_11
_atom_site_aniso_U_22
_atom_site_aniso_U_33
_atom_site_aniso_U_23
_atom_site_aniso_U_13
_atom_site_aniso_U_12
C1 0.0378(13) 0.0440(14) 0.0465(14) 0.0003(12) 0.0096(11) -0.0029(11)
C2 0.0613(18) 0.0514(17) 0.0432(15) 0.0055(13) 0.0067(13) 0.0032(14)
C3 0.096(3) 0.056(2) 0.0401(15) -0.0002(14) 0.0142(16) 0.0075(18)
O3 0.141(2) 0.093(2) 0.0729(17) -0.0101(15) -0.0136(17) 0.0095(19)
C4 0.0504(15) 0.0451(15) 0.0453(15) -0.0008(12) 0.0171(12) -0.0045(12)
C5 0.0596(18) 0.0483(17) 0.0584(18) -0.0053(14) 0.0240(15) -0.0062(14)
C6 0.069(2) 0.0434(16) 0.082(2) -0.0009(16) 0.0346(19) -0.0013(15)
C7 0.063(2) 0.0481(18) 0.074(2) 0.0167(15) 0.0222(17) 0.0053(15)
C8 0.0547(17) 0.0532(18) 0.0503(16) 0.0117(13) 0.0148(13) -0.0002(14)
C9 0.0418(14) 0.0429(14) 0.0452(14) 0.0035(11) 0.0128(11) -0.0056(11)
C10 0.0426(13) 0.0458(14) 0.0373(13) 0.0026(11) 0.0128(11) -0.0028(11)
C11 0.0366(13) 0.0487(16) 0.0584(17) -0.0044(13) 0.0110(12) -0.0048(11)
O11 0.0653(15) 0.0697(16) 0.0626(15) -0.0151(12) 0.0202(12) 0.0075(12)
O12 0.0559(13) 0.0556(14) 0.0711(15) 0.0040(11) 0.0131(11) 0.0122(11)
C12 0.058(2) 0.059(2) 0.116(3) 0.004(2) 0.030(2) 0.0134(17)
C13 0.0429(14) 0.0442(14) 0.0393(13) 0.0019(11) 0.0070(11) -0.0001(11)
C14 0.0584(18) 0.069(2) 0.0398(14) 0.0010(14) 0.0083(13) -0.0022(16)
C15 0.067(2) 0.093(3) 0.0473(17) -0.0091(18) -0.0055(16) -0.007(2)
C16 0.0486(18) 0.089(3) 0.076(2) -0.009(2) -0.0004(17) -0.0151(19)
C17 0.0511(19) 0.088(3) 0.086(3) -0.013(2) 0.0272(18) -0.0182(19)
C18 0.0550(18) 0.070(2) 0.0567(18) -0.0121(16) 0.0220(15) -0.0134(16)

loop_
_geom_bond_atom_site_label_1
_geom_bond_atom_site_label_2
_geom_bond_distance
_geom_bond_site_symmetry_2
_geom_bond_publ_flag
C1 C2 1.333(4) . ?
C1 C11 1.484(4) . ?
C1 C10 1.510(4) . ?
C2 C3 1.485(5) . ?
C2 H2 0.9300 . ?
C3 O3 1.387(5) . ?
C3 C4 1.502(4) . ?
C3 H3 0.9800 . ?
O3 H3A 0.8200 . ?
C4 C9 1.389(4) . ?
C4 C5 1.400(4) . ?
C5 C6 1.376(5) . ?
C5 H5 0.9300 . ?
C6 C7 1.377(5) . ?
C6 H6 0.9300 . ?
C7 C8 1.376(5) . ?
C7 H7 0.9300 . ?
C8 C9 1.400(4) . ?
C8 H8 0.9300 . ?
C9 C10 1.516(4) . ?
C10 C13 1.531(4) . ?
C10 H10 0.9800 . ?
C11 O11 1.210(4) . ?
C11 O12 1.326(4) . ?
O12 C12 1.441(4) . ?
C12 H12A 0.9600 . ?
C12 H12B 0.9600 . ?
C12 H12C 0.9600 . ?
C13 C18 1.379(4) . ?
C13 C14 1.383(4) . ?
C14 C15 1.400(5) . ?
C14 H14 0.9300 . ?
C15 C16 1.365(6) . ?
C15 H15 0.9300 . ?
C16 C17 1.357(6) . ?
C16 H16 0.9300 . ?
C17 C18 1.391(5) . ?
C17 H17 0.9300 . ?
C18 H18 0.9300 . ?
